data_7063514
loop_
_publ_author_name
'Halder, Biplob'
'Mitra, Amit'
'Mishra, Ananya'
'Naik, Lincoln'
'Sarkar, Nandini'
'Dhiman, Rohan'
'Chatterjee, Saurav'

_publ_section_title
;
 Solid supported synthesis of pyrazinyl and oxindolyl tethered ferrocenyl
 conjugates with unusual rotational flexibility as promising inhibitors of
 HEWL amyloid fibrillation and cytotoxicity
;
_journal_issue 47
_journal_name_full 'New Journal of Chemistry'
_journal_page_first 19876
_journal_page_last 19899
_journal_paper_doi 10.1039/D4NJ04116J
_journal_volume 48
_journal_year 2024
_chemical_formula_moiety 'C28 H22 Fe O2'
_chemical_formula_sum 'C28 H22 Fe O2'
_chemical_formula_weight 446.30
_chemical_name_systematic SCFCDIAP
_space_group_crystal_system orthorhombic
_space_group_IT_number 33
_space_group_name_Hall 'P 2c -2n'
_space_group_name_H-M_alt 'P n a 21'
_atom_sites_solution_hydrogens geom
_atom_sites_solution_primary dual
_audit_creation_date 2023-02-04
_audit_creation_method
;
Olex2 1.3
(compiled 2020.11.12 svn.r5f609507 for OlexSys, GUI svn.r6408)
;
_audit_update_record
;
2024-05-18 deposited with the CCDC.	2024-10-31 downloaded from the CCDC.
;
_cell_angle_alpha 90
_cell_angle_beta 90
_cell_angle_gamma 90
_cell_formula_units_Z 4
_cell_length_a 30.1975(11)
_cell_length_b 6.0350(3)
_cell_length_c 11.4035(5)
_cell_measurement_reflns_used 5144
_cell_measurement_temperature 298
_cell_measurement_theta_max 26.7480
_cell_measurement_theta_min 2.2320
_cell_volume 2078.20(16)
_computing_cell_refinement 'CrysAlisPro 1.171.41.93a (Rigaku OD, 2020)'
_computing_data_collection 'CrysAlisPro 1.171.41.93a (Rigaku OD, 2020)'
_computing_data_reduction 'CrysAlisPro 1.171.41.93a (Rigaku OD, 2020)'
_computing_molecular_graphics 'Olex2 1.3 (Dolomanov et al., 2009)'
_computing_publication_material 'Olex2 1.3 (Dolomanov et al., 2009)'
_computing_structure_refinement 'SHELXL 2018/3 (Sheldrick, 2015)'
_computing_structure_solution 'SHELXT 2018/2 (Sheldrick, 2018)'
_diffrn_ambient_temperature 298
_diffrn_detector 'Hybrid Pixel Array Detector'
_diffrn_detector_area_resol_mean 10.0000
_diffrn_measured_fraction_theta_full 0.999
_diffrn_measured_fraction_theta_max 0.957
_diffrn_measurement_details
;
List of Runs (angles in degrees, time in seconds):

  # Type    Start    End  Width  t~exp~   \w     \q     \k     \f   Frames
#--------------------------------------------------------------------------
  1  \w    -14.00  11.00   0.50  108.00    --   10.00 -18.00 -30.00   50
  2  \w    -14.00  11.00   0.50  108.00    --  -10.20 -18.00 -30.00   50
  3  \w     72.00  98.00   0.50  108.00    --   10.00  77.00-150.00   52
  4  \w    -10.00  15.00   0.50  108.00    --   10.00  77.00 -90.00   50
  5  \w     31.00  97.00   0.50  108.00    --   10.00  77.00 -90.00  132
  6  \w    -72.00   4.00   0.50  108.00    --   10.00 -38.00-180.00  152
  7  \w     22.00  47.00   0.50  108.00    --   10.00 -38.00-180.00   50
  8  \w    -11.00  15.00   0.50  108.00    --   10.00  77.00-180.00   52
  9  \w     -2.00  32.00   0.50  108.00    --   10.00  77.00-150.00   68
;
_diffrn_measurement_device 'four-circle diffractometer'
_diffrn_measurement_device_type 'XtaLAB Pro II AFC12 (RINC): Kappa single'
_diffrn_measurement_method '\w scans'
_diffrn_orient_matrix_type 'CrysAlisPro convention (1999,Acta A55,543-557)'
_diffrn_orient_matrix_UB_11 -0.0199395000
_diffrn_orient_matrix_UB_12 0.0314178000
_diffrn_orient_matrix_UB_13 -0.0180168000
_diffrn_orient_matrix_UB_21 -0.0111735000
_diffrn_orient_matrix_UB_22 -0.0534042000
_diffrn_orient_matrix_UB_23 -0.0225262000
_diffrn_orient_matrix_UB_31 -0.0053638000
_diffrn_orient_matrix_UB_32 -0.0055976000
_diffrn_orient_matrix_UB_33 0.1139666000
_diffrn_radiation_monochromator mirror
_diffrn_radiation_probe x-ray
_diffrn_radiation_type 'Mo K\a'
_diffrn_radiation_wavelength 0.71073
_diffrn_reflns_av_R_equivalents 0.0326
_diffrn_reflns_av_unetI/netI 0.0457
_diffrn_reflns_Laue_measured_fraction_full 0.999
_diffrn_reflns_Laue_measured_fraction_max 0.957
_diffrn_reflns_limit_h_max 37
_diffrn_reflns_limit_h_min -37
_diffrn_reflns_limit_k_max 6
_diffrn_reflns_limit_k_min -7
_diffrn_reflns_limit_l_max 12
_diffrn_reflns_limit_l_min -14
_diffrn_reflns_number 11343
_diffrn_reflns_point_group_measured_fraction_full 0.889
_diffrn_reflns_point_group_measured_fraction_max 0.831
_diffrn_reflns_theta_full 25.242
_diffrn_reflns_theta_max 26.949
_diffrn_reflns_theta_min 2.238
_diffrn_source 'micro-focus sealed X-ray tube'
_diffrn_source_type 'Rigaku (Mo) X-ray Source'
_exptl_absorpt_coefficient_mu 0.749
_exptl_absorpt_correction_T_max 1.00000
_exptl_absorpt_correction_T_min 0.72687
_exptl_absorpt_correction_type multi-scan
_exptl_absorpt_process_details
;
CrysAlisPro 1.171.41.93a (Rigaku Oxford Diffraction, 2020)
Empirical absorption correction using spherical harmonics,
implemented in SCALE3 ABSPACK scaling algorithm.
;
_exptl_crystal_colour 'metallic pinkish violet'
_exptl_crystal_colour_lustre metallic
_exptl_crystal_colour_modifier pinkish
_exptl_crystal_colour_primary violet
_exptl_crystal_density_diffrn 1.426
_exptl_crystal_description block
_exptl_crystal_F_000 928
_exptl_crystal_preparation 'SLOW DIFFUSION'
_exptl_crystal_recrystallization_method 'SLOW DIFFUSION'
_exptl_crystal_size_max 0.01
_exptl_crystal_size_mid 0.01
_exptl_crystal_size_min 0.01
_refine_diff_density_max 0.206
_refine_diff_density_min -0.249
_refine_diff_density_rms 0.042
_refine_ls_abs_structure_details
;
 Flack x determined using 1063 quotients [(I+)-(I-)]/[(I+)+(I-)]
 (Parsons, Flack and Wagner, Acta Cryst. B69 (2013) 249-259).
;
_refine_ls_abs_structure_Flack 0.006(11)
_refine_ls_extinction_method none
_refine_ls_goodness_of_fit_ref 1.049
_refine_ls_hydrogen_treatment constr
_refine_ls_matrix_type full
_refine_ls_number_parameters 280
_refine_ls_number_reflns 3765
_refine_ls_number_restraints 1
_refine_ls_restrained_S_all 1.049
_refine_ls_R_factor_all 0.0489
_refine_ls_R_factor_gt 0.0342
_refine_ls_shift/su_max 0.001
_refine_ls_shift/su_mean 0.000
_refine_ls_structure_factor_coef Fsqd
_refine_ls_weighting_details 'w=1/[\s^2^(Fo^2^)+(0.0249P)^2^+0.0435P] where P=(Fo^2^+2Fc^2^)/3'
_refine_ls_weighting_scheme calc
_refine_ls_wR_factor_gt 0.0621
_refine_ls_wR_factor_ref 0.0673
_reflns_Friedel_coverage 0.651
_reflns_Friedel_fraction_full 0.765
_reflns_Friedel_fraction_max 0.691
_reflns_number_gt 3065
_reflns_number_total 3765
_reflns_threshold_expression 'I > 2\s(I)'
_cod_data_source_file d4nj04116j2.cif
_cod_data_source_block scfcdiap_2_031122
_cod_depositor_comments 'Adding full bibliography for 7063513--7063515.cif.'
_cod_database_code 7063514
_shelx_shelxl_version_number 2018/3
_chemical_oxdiff_formula 'C H O Fe'
_shelx_space_group_comment
;
The symmetry employed for this shelxl refinement is uniquely defined
by the following loop, which should always be used as a source of
symmetry information in preference to the above space-group names.
They are only intended as comments.
;
_shelx_estimated_absorpt_t_max 0.993
_shelx_estimated_absorpt_t_min 0.993
_reflns_odcompleteness_completeness 98.89
_reflns_odcompleteness_iscentric 1
_reflns_odcompleteness_theta 26.32
_olex2_refinement_description
;
1. Fixed Uiso
 At 1.2 times of:
  All C(H) groups
2.a Aromatic/amide H refined with riding coordinates:
 C005(H005), C009(H009), C00A(H00A), C00C(H00C), C00E(H00E), C00F(H00F),
 C00G(H00G), C00H(H00H), C00I(H00I), C00J(H00J), C00K(H00K), C00L(H00L),
 C00M(H00M), C00N(H00N), C00O(H00O), C00P(H00P), C00Q(H00Q), C00R(H00R),
 C00S(H00S), C00T(H00T), C00U(H00U), C00V(H00V)
;
_olex2_exptl_crystal_mounting_method NA
_olex2_submission_original_sample_id SCFCDIAP
_olex2_submission_special_instructions 'No special instructions were received'
_oxdiff_exptl_absorpt_empirical_details
;
Empirical correction (ABSPACK) includes:
- Absorption correction using spherical harmonics
- Frame scaling
;
_oxdiff_exptl_absorpt_empirical_full_max 1.595
_oxdiff_exptl_absorpt_empirical_full_min 0.670

loop_
_space_group_symop_operation_xyz
'x, y, z'
'-x, -y, z+1/2'
'x+1/2, -y+1/2, z'
'-x+1/2, y+1/2, z+1/2'

loop_
_atom_site_label
_atom_site_type_symbol
_atom_site_fract_x
_atom_site_fract_y
_atom_site_fract_z
_atom_site_U_iso_or_equiv
_atom_site_adp_type
_atom_site_occupancy
_atom_site_site_symmetry_order
_atom_site_calc_flag
_atom_site_refinement_flags_posn
_atom_site_refinement_flags_adp
_atom_site_refinement_flags_occupancy
_atom_site_disorder_assembly
_atom_site_disorder_group
Fe01 Fe 0.45115(2) 0.15867(7) 0.76788(5) 0.03525(15) Uani 1 1 d . . . . .
O002 O 0.40992(8) 0.6974(4) 0.3784(2) 0.0540(7) Uani 1 1 d . . . . .
O003 O 0.33831(9) 0.8555(4) 0.5989(3) 0.0553(8) Uani 1 1 d . . . . .
C004 C 0.39916(11) 0.3626(6) 0.8116(3) 0.0378(9) Uani 1 1 d . . . . .
C005 C 0.43633(12) 0.4028(6) 0.8867(3) 0.0431(10) Uani 1 1 d . . . . .
H005 H 0.451136 0.537068 0.894797 0.052 Uiso 1 1 calc R U . . .
C006 C 0.32815(11) 0.6611(7) 0.5832(3) 0.0396(10) Uani 1 1 d . . . . .
C007 C 0.40151(11) 0.5019(7) 0.3587(3) 0.0396(9) Uani 1 1 d . . . . .
C008 C 0.46887(12) 0.2028(6) 0.5938(3) 0.0371(9) Uani 1 1 d . . . . .
C009 C 0.37860(11) 0.5232(6) 0.7345(3) 0.0395(10) Uani 1 1 d . . . . .
H009 H 0.389187 0.667737 0.738616 0.047 Uiso 1 1 calc R U . . .
C00A C 0.48300(12) -0.1103(6) 0.7004(4) 0.0478(10) Uani 1 1 d . . . . .
H00A H 0.481298 -0.253979 0.729459 0.057 Uiso 1 1 calc R U . . .
C00B C 0.37548(10) 0.4429(6) 0.2511(4) 0.0393(9) Uani 1 1 d . . . . .
C00C C 0.41629(12) 0.0411(7) 0.9092(3) 0.0465(10) Uani 1 1 d . . . . .
H00C H 0.415587 -0.104709 0.935502 0.056 Uiso 1 1 calc R U . . .
C00D C 0.29723(11) 0.6026(7) 0.4860(3) 0.0377(9) Uani 1 1 d . . . . .
C00E C 0.50533(12) 0.2438(6) 0.6704(4) 0.0440(10) Uani 1 1 d . . . . .
H00E H 0.520667 0.376901 0.676714 0.053 Uiso 1 1 calc R U . . .
C00F C 0.51429(11) 0.0503(7) 0.7346(3) 0.0485(11) Uani 1 1 d . . . . .
H00F H 0.536738 0.031622 0.789562 0.058 Uiso 1 1 calc R U . . .
C00G C 0.44665(13) 0.2061(8) 0.9458(4) 0.0496(12) Uani 1 1 d . . . . .
H00G H 0.469467 0.187114 0.999644 0.059 Uiso 1 1 calc R U . . .
C00H C 0.34603(11) 0.4848(6) 0.6584(3) 0.0410(10) Uani 1 1 d . . . . .
H00H H 0.334312 0.342654 0.652663 0.049 Uiso 1 1 calc R U . . .
C00I C 0.38741(12) 0.1354(6) 0.8265(3) 0.0419(10) Uani 1 1 d . . . . .
H00I H 0.364534 0.062116 0.788099 0.050 Uiso 1 1 calc R U . . .
C00J C 0.41815(12) 0.3251(6) 0.4358(3) 0.0408(10) Uani 1 1 d . . . . .
H00J H 0.406652 0.182774 0.428641 0.049 Uiso 1 1 calc R U . . .
C00K C 0.36897(13) 0.6032(8) 0.1662(4) 0.0539(11) Uani 1 1 d . . . . .
H00K H 0.381350 0.743173 0.175742 0.065 Uiso 1 1 calc R U . . .
C00L C 0.44917(11) 0.3645(6) 0.5151(3) 0.0395(9) Uani 1 1 d . . . . .
H00L H 0.459339 0.509530 0.520994 0.047 Uiso 1 1 calc R U . . .
C00M C 0.24109(12) 0.5170(9) 0.2981(4) 0.0623(14) Uani 1 1 d . . . . .
H00M H 0.222577 0.487909 0.234732 0.075 Uiso 1 1 calc R U . . .
C00N C 0.35672(13) 0.2350(7) 0.2347(4) 0.0579(13) Uani 1 1 d . . . . .
H00N H 0.361122 0.124029 0.290051 0.069 Uiso 1 1 calc R U . . .
C00O C 0.45465(11) -0.0182(6) 0.6149(4) 0.0424(10) Uani 1 1 d . . . . .
H00O H 0.430948 -0.089278 0.578869 0.051 Uiso 1 1 calc R U . . .
C00P C 0.27639(12) 0.4001(7) 0.4756(4) 0.0541(11) Uani 1 1 d . . . . .
H00P H 0.281313 0.290784 0.531603 0.065 Uiso 1 1 calc R U . . .
C00Q C 0.32534(14) 0.3545(9) 0.0526(4) 0.0652(13) Uani 1 1 d . . . . .
H00Q H 0.308348 0.325542 -0.013685 0.078 Uiso 1 1 calc R U . . .
C00R C 0.28905(12) 0.7623(7) 0.4013(4) 0.0509(11) Uani 1 1 d . . . . .
H00R H 0.302321 0.900833 0.407703 0.061 Uiso 1 1 calc R U . . .
C00S C 0.26165(13) 0.7185(8) 0.3083(4) 0.0630(13) Uani 1 1 d . . . . .
H00S H 0.256972 0.826645 0.251521 0.076 Uiso 1 1 calc R U . . .
C00T C 0.34443(14) 0.5574(9) 0.0680(4) 0.0659(13) Uani 1 1 d . . . . .
H00T H 0.340726 0.666225 0.011050 0.079 Uiso 1 1 calc R U . . .
C00U C 0.24813(14) 0.3586(8) 0.3823(5) 0.0634(13) Uani 1 1 d . . . . .
H00U H 0.233853 0.222434 0.376810 0.076 Uiso 1 1 calc R U . . .
C00V C 0.33156(15) 0.1935(8) 0.1362(5) 0.0696(14) Uani 1 1 d . . . . .
H00V H 0.318639 0.054885 0.126302 0.083 Uiso 1 1 calc R U . . .

loop_
_atom_site_aniso_label
_atom_site_aniso_U_11
_atom_site_aniso_U_22
_atom_site_aniso_U_33
_atom_site_aniso_U_23
_atom_site_aniso_U_13
_atom_site_aniso_U_12
Fe01 0.0378(2) 0.0341(3) 0.0338(3) -0.0022(3) -0.0038(3) 0.0028(2)
O002 0.0688(18) 0.0427(18) 0.050(2) 0.0022(15) -0.0107(14) -0.0053(14)
O003 0.0604(17) 0.0411(18) 0.064(2) -0.0042(16) -0.0181(15) 0.0043(14)
C004 0.0386(18) 0.037(2) 0.038(2) -0.0054(18) -0.0025(16) 0.0030(18)
C005 0.055(2) 0.035(2) 0.040(2) -0.0059(19) -0.0070(19) 0.0028(18)
C006 0.036(2) 0.038(2) 0.046(3) -0.007(2) 0.0015(18) 0.0053(19)
C007 0.0436(19) 0.043(2) 0.032(2) 0.001(2) 0.0061(18) 0.000(2)
C008 0.038(2) 0.039(3) 0.035(2) 0.0006(19) 0.0018(19) 0.0028(19)
C009 0.0440(19) 0.037(2) 0.037(3) -0.0054(18) 0.0012(16) 0.0037(18)
C00A 0.057(2) 0.039(2) 0.047(3) 0.001(2) 0.001(2) 0.011(2)
C00B 0.0385(17) 0.046(2) 0.033(3) -0.004(2) 0.0035(18) 0.0034(17)
C00C 0.058(2) 0.043(3) 0.038(2) 0.006(2) 0.004(2) 0.006(2)
C00D 0.0349(19) 0.040(2) 0.038(2) -0.004(2) 0.0016(17) 0.0027(18)
C00E 0.038(2) 0.041(2) 0.053(3) 0.001(2) 0.0009(19) -0.0010(19)
C00F 0.0394(19) 0.057(3) 0.049(3) -0.001(2) -0.0057(17) 0.010(2)
C00G 0.060(3) 0.055(3) 0.034(3) 0.003(2) -0.016(2) 0.010(2)
C00H 0.038(2) 0.039(2) 0.045(3) -0.003(2) -0.0039(18) 0.0033(18)
C00I 0.045(2) 0.039(2) 0.042(2) -0.006(2) 0.0046(18) -0.0019(18)
C00J 0.045(2) 0.040(2) 0.037(2) 0.0011(19) 0.0007(18) -0.0019(18)
C00K 0.059(3) 0.059(3) 0.043(3) 0.003(2) -0.004(2) 0.002(2)
C00L 0.044(2) 0.039(2) 0.035(2) 0.0003(18) 0.0080(18) -0.0020(18)
C00M 0.045(2) 0.086(4) 0.056(4) -0.019(3) -0.012(2) 0.007(2)
C00N 0.064(3) 0.055(3) 0.054(4) -0.001(2) -0.009(2) -0.002(2)
C00O 0.049(2) 0.039(2) 0.040(2) -0.009(2) 0.0007(19) -0.0002(19)
C00P 0.054(2) 0.052(3) 0.057(3) 0.001(2) -0.005(2) 0.000(2)
C00Q 0.055(3) 0.092(4) 0.049(3) -0.017(3) -0.012(2) 0.005(3)
C00R 0.045(2) 0.053(3) 0.055(3) 0.003(2) -0.007(2) 0.001(2)
C00S 0.059(2) 0.073(3) 0.056(3) 0.009(2) -0.015(2) 0.005(3)
C00T 0.071(3) 0.086(4) 0.040(3) 0.009(3) -0.005(2) 0.007(3)
C00U 0.060(3) 0.061(3) 0.069(3) -0.011(3) -0.015(2) -0.010(2)
C00V 0.078(3) 0.065(4) 0.066(4) -0.014(3) -0.017(3) -0.009(3)

loop_
_atom_type_symbol
_atom_type_description
_atom_type_scat_dispersion_real
_atom_type_scat_dispersion_imag
_atom_type_scat_source
C C 0.0033 0.0016 'International Tables Vol C Tables 4.2.6.8 and 6.1.1.4'
H H 0.0000 0.0000 'International Tables Vol C Tables 4.2.6.8 and 6.1.1.4'
Fe Fe 0.3463 0.8444 'International Tables Vol C Tables 4.2.6.8 and 6.1.1.4'
O O 0.0106 0.0060 'International Tables Vol C Tables 4.2.6.8 and 6.1.1.4'

loop_
_geom_angle_atom_site_label_1
_geom_angle_atom_site_label_2
_geom_angle_atom_site_label_3
_geom_angle
_geom_angle_site_symmetry_1
_geom_angle_site_symmetry_3
_geom_angle_publ_flag
C004 Fe01 C008 110.61(14) . . ?
C005 Fe01 C004 40.83(13) . . ?
C005 Fe01 C008 126.61(15) . . ?
C005 Fe01 C00C 67.51(16) . . ?
C005 Fe01 C00F 123.65(15) . . ?
C005 Fe01 C00G 39.90(16) . . ?
C00A Fe01 C004 158.23(15) . . ?
C00A Fe01 C005 157.64(16) . . ?
C00A Fe01 C008 67.59(15) . . ?
C00A Fe01 C00C 105.29(17) . . ?
C00A Fe01 C00E 67.47(15) . . ?
C00A Fe01 C00F 40.30(14) . . ?
C00A Fe01 C00G 121.04(18) . . ?
C00A Fe01 C00I 120.91(15) . . ?
C00A Fe01 C00O 40.42(15) . . ?
C00C Fe01 C004 67.96(14) . . ?
C00C Fe01 C008 158.30(16) . . ?
C00C Fe01 C00G 40.36(16) . . ?
C00E Fe01 C004 126.34(15) . . ?
C00E Fe01 C005 110.70(16) . . ?
C00E Fe01 C008 40.55(15) . . ?
C00E Fe01 C00C 157.68(15) . . ?
C00E Fe01 C00F 40.13(14) . . ?
C00E Fe01 C00G 123.74(16) . . ?
C00E Fe01 C00O 68.06(15) . . ?
C00F Fe01 C004 160.99(15) . . ?
C00F Fe01 C008 67.91(14) . . ?
C00F Fe01 C00C 120.80(15) . . ?
C00F Fe01 C00G 106.79(16) . . ?
C00G Fe01 C004 68.08(15) . . ?
C00G Fe01 C008 160.95(15) . . ?
C00I Fe01 C004 40.74(12) . . ?
C00I Fe01 C005 68.13(15) . . ?
C00I Fe01 C008 124.45(15) . . ?
C00I Fe01 C00C 40.13(14) . . ?
C00I Fe01 C00E 161.77(15) . . ?
C00I Fe01 C00F 156.15(16) . . ?
C00I Fe01 C00G 67.89(15) . . ?
C00I Fe01 C00O 106.96(14) . . ?
C00O Fe01 C004 123.90(14) . . ?
C00O Fe01 C005 161.51(15) . . ?
C00O Fe01 C008 40.36(14) . . ?
C00O Fe01 C00C 121.03(16) . . ?
C00O Fe01 C00F 68.18(14) . . ?
C00O Fe01 C00G 156.60(18) . . ?
C005 C004 Fe01 69.38(19) . . ?
C005 C004 C009 125.8(3) . . ?
C009 C004 Fe01 125.5(2) . . ?
C00I C004 Fe01 69.11(19) . . ?
C00I C004 C005 106.6(3) . . ?
C00I C004 C009 127.6(3) . . ?
Fe01 C005 H005 125.9 . . ?
C004 C005 Fe01 69.8(2) . . ?
C004 C005 H005 125.7 . . ?
C00G C005 Fe01 70.1(2) . . ?
C00G C005 C004 108.6(3) . . ?
C00G C005 H005 125.7 . . ?
O003 C006 C00D 119.5(3) . . ?
O003 C006 C00H 121.1(3) . . ?
C00H C006 C00D 119.5(3) . . ?
O002 C007 C00B 119.1(4) . . ?
O002 C007 C00J 121.2(3) . . ?
C00J C007 C00B 119.7(4) . . ?
C00E C008 Fe01 68.6(2) . . ?
C00E C008 C00L 125.3(4) . . ?
C00L C008 Fe01 124.9(2) . . ?
C00O C008 Fe01 68.9(2) . . ?
C00O C008 C00E 107.0(3) . . ?
C00O C008 C00L 127.6(4) . . ?
C004 C009 H009 116.7 . . ?
C00H C009 C004 126.5(4) . . ?
C00H C009 H009 116.7 . . ?
Fe01 C00A H00A 125.6 . . ?
C00F C00A Fe01 70.4(2) . . ?
C00F C00A H00A 125.4 . . ?
C00F C00A C00O 109.1(3) . . ?
C00O C00A Fe01 70.2(2) . . ?
C00O C00A H00A 125.4 . . ?
C00K C00B C007 118.8(4) . . ?
C00K C00B C00N 118.6(4) . . ?
C00N C00B C007 122.6(4) . . ?
Fe01 C00C H00C 126.3 . . ?
C00G C00C Fe01 69.9(2) . . ?
C00G C00C H00C 125.8 . . ?
C00I C00C Fe01 69.6(2) . . ?
C00I C00C H00C 125.8 . . ?
C00I C00C C00G 108.4(4) . . ?
C00P C00D C006 124.0(4) . . ?
C00P C00D C00R 118.3(4) . . ?
C00R C00D C006 117.7(3) . . ?
Fe01 C00E H00E 125.0 . . ?
C008 C00E Fe01 70.8(2) . . ?
C008 C00E H00E 125.6 . . ?
C00F C00E Fe01 70.2(2) . . ?
C00F C00E C008 108.9(3) . . ?
C00F C00E H00E 125.6 . . ?
Fe01 C00F H00F 126.3 . . ?
C00A C00F Fe01 69.33(18) . . ?
C00A C00F H00F 126.3 . . ?
C00E C00F Fe01 69.7(2) . . ?
C00E C00F C00A 107.3(3) . . ?
C00E C00F H00F 126.3 . . ?
Fe01 C00G H00G 125.9 . . ?
C005 C00G Fe01 70.0(2) . . ?
C005 C00G C00C 108.1(3) . . ?
C005 C00G H00G 126.0 . . ?
C00C C00G Fe01 69.8(2) . . ?
C00C C00G H00G 126.0 . . ?
C006 C00H H00H 119.2 . . ?
C009 C00H C006 121.7(4) . . ?
C009 C00H H00H 119.2 . . ?
Fe01 C00I H00I 125.3 . . ?
C004 C00I Fe01 70.1(2) . . ?
C004 C00I H00I 125.8 . . ?
C00C C00I Fe01 70.3(2) . . ?
C00C C00I C004 108.4(3) . . ?
C00C C00I H00I 125.8 . . ?
C007 C00J H00J 119.3 . . ?
C00L C00J C007 121.3(4) . . ?
C00L C00J H00J 119.3 . . ?
C00B C00K H00K 119.7 . . ?
C00T C00K C00B 120.5(4) . . ?
C00T C00K H00K 119.7 . . ?
C008 C00L H00L 116.9 . . ?
C00J C00L C008 126.2(4) . . ?
C00J C00L H00L 116.9 . . ?
C00S C00M H00M 120.4 . . ?
C00S C00M C00U 119.3(4) . . ?
C00U C00M H00M 120.4 . . ?
C00B C00N H00N 120.0 . . ?
C00V C00N C00B 119.9(4) . . ?
C00V C00N H00N 120.0 . . ?
Fe01 C00O H00O 125.2 . . ?
C008 C00O Fe01 70.8(2) . . ?
C008 C00O H00O 126.2 . . ?
C00A C00O Fe01 69.4(2) . . ?
C00A C00O C008 107.6(3) . . ?
C00A C00O H00O 126.2 . . ?
C00D C00P H00P 119.8 . . ?
C00D C00P C00U 120.5(4) . . ?
C00U C00P H00P 119.8 . . ?
C00T C00Q H00Q 120.4 . . ?
C00T C00Q C00V 119.2(4) . . ?
C00V C00Q H00Q 120.4 . . ?
C00D C00R H00R 119.6 . . ?
C00S C00R C00D 120.8(4) . . ?
C00S C00R H00R 119.6 . . ?
C00M C00S C00R 120.7(4) . . ?
C00M C00S H00S 119.7 . . ?
C00R C00S H00S 119.7 . . ?
C00K C00T H00T 119.5 . . ?
C00Q C00T C00K 120.9(5) . . ?
C00Q C00T H00T 119.5 . . ?
C00M C00U C00P 120.4(4) . . ?
C00M C00U H00U 119.8 . . ?
C00P C00U H00U 119.8 . . ?
C00N C00V H00V 119.6 . . ?
C00Q C00V C00N 120.8(4) . . ?
C00Q C00V H00V 119.6 . . ?

loop_
_geom_bond_atom_site_label_1
_geom_bond_atom_site_label_2
_geom_bond_distance
_geom_bond_site_symmetry_2
_geom_bond_publ_flag
Fe01 C004 2.056(3) . ?
Fe01 C005 2.051(4) . ?
Fe01 C008 2.073(4) . ?
Fe01 C00A 2.038(4) . ?
Fe01 C00C 2.052(4) . ?
Fe01 C00E 2.044(4) . ?
Fe01 C00F 2.051(3) . ?
Fe01 C00G 2.053(4) . ?
Fe01 C00I 2.043(3) . ?
Fe01 C00O 2.048(4) . ?
O002 C007 1.228(4) . ?
O003 C006 1.226(4) . ?
C004 C005 1.433(5) . ?
C004 C009 1.448(4) . ?
C004 C00I 1.427(4) . ?
C005 H005 0.9300 . ?
C005 C00G 1.400(6) . ?
C006 C00D 1.492(5) . ?
C006 C00H 1.469(5) . ?
C007 C00B 1.500(5) . ?
C007 C00J 1.471(5) . ?
C008 C00E 1.427(5) . ?
C008 C00L 1.453(5) . ?
C008 C00O 1.422(5) . ?
C009 H009 0.9300 . ?
C009 C00H 1.332(4) . ?
C00A H00A 0.9300 . ?
C00A C00F 1.409(5) . ?
C00A C00O 1.411(5) . ?
C00B C00K 1.383(5) . ?
C00B C00N 1.389(5) . ?
C00C H00C 0.9300 . ?
C00C C00G 1.416(6) . ?
C00C C00I 1.405(5) . ?
C00D C00P 1.379(5) . ?
C00D C00R 1.387(5) . ?
C00E H00E 0.9300 . ?
C00E C00F 1.405(5) . ?
C00F H00F 0.9300 . ?
C00G H00G 0.9300 . ?
C00H H00H 0.9300 . ?
C00I H00I 0.9300 . ?
C00J H00J 0.9300 . ?
C00J C00L 1.324(5) . ?
C00K H00K 0.9300 . ?
C00K C00T 1.371(6) . ?
C00L H00L 0.9300 . ?
C00M H00M 0.9300 . ?
C00M C00S 1.370(5) . ?
C00M C00U 1.372(6) . ?
C00N H00N 0.9300 . ?
C00N C00V 1.379(6) . ?
C00O H00O 0.9300 . ?
C00P H00P 0.9300 . ?
C00P C00U 1.387(6) . ?
C00Q H00Q 0.9300 . ?
C00Q C00T 1.365(6) . ?
C00Q C00V 1.375(6) . ?
C00R H00R 0.9300 . ?
C00R C00S 1.371(5) . ?
C00S H00S 0.9300 . ?
C00T H00T 0.9300 . ?
C00U H00U 0.9300 . ?
C00V H00V 0.9300 . ?

loop_
_geom_torsion_atom_site_label_1
_geom_torsion_atom_site_label_2
_geom_torsion_atom_site_label_3
_geom_torsion_atom_site_label_4
_geom_torsion
_geom_torsion_site_symmetry_1
_geom_torsion_site_symmetry_2
_geom_torsion_site_symmetry_3
_geom_torsion_site_symmetry_4
_geom_torsion_publ_flag
Fe01 C004 C005 C00G -59.6(3) . . . . ?
Fe01 C004 C009 C00H 86.1(4) . . . . ?
Fe01 C004 C00I C00C 60.1(3) . . . . ?
Fe01 C005 C00G C00C -59.6(3) . . . . ?
Fe01 C008 C00E C00F 60.2(3) . . . . ?
Fe01 C008 C00L C00J -99.6(4) . . . . ?
Fe01 C008 C00O C00A -59.9(3) . . . . ?
Fe01 C00A C00F C00E -59.5(2) . . . . ?
Fe01 C00A C00O C008 60.7(3) . . . . ?
Fe01 C00C C00G C005 59.7(3) . . . . ?
Fe01 C00C C00I C004 -60.1(2) . . . . ?
Fe01 C00E C00F C00A 59.3(2) . . . . ?
O002 C007 C00B C00K 12.2(5) . . . . ?
O002 C007 C00B C00N -166.2(4) . . . . ?
O002 C007 C00J C00L -12.8(5) . . . . ?
O003 C006 C00D C00P -165.7(4) . . . . ?
O003 C006 C00D C00R 14.3(5) . . . . ?
O003 C006 C00H C009 -10.0(6) . . . . ?
C004 C005 C00G Fe01 59.4(3) . . . . ?
C004 C005 C00G C00C -0.2(4) . . . . ?
C004 C009 C00H C006 -179.1(3) . . . . ?
C005 C004 C009 C00H 175.1(4) . . . . ?
C005 C004 C00I Fe01 -59.5(2) . . . . ?
C005 C004 C00I C00C 0.6(4) . . . . ?
C006 C00D C00P C00U -179.9(4) . . . . ?
C006 C00D C00R C00S 178.7(3) . . . . ?
C007 C00B C00K C00T -178.3(3) . . . . ?
C007 C00B C00N C00V 177.3(4) . . . . ?
C007 C00J C00L C008 -178.4(3) . . . . ?
C008 C00E C00F Fe01 -60.5(3) . . . . ?
C008 C00E C00F C00A -1.2(4) . . . . ?
C009 C004 C005 Fe01 -119.6(3) . . . . ?
C009 C004 C005 C00G -179.2(3) . . . . ?
C009 C004 C00I Fe01 119.4(3) . . . . ?
C009 C004 C00I C00C 179.6(3) . . . . ?
C00B C007 C00J C00L 164.4(3) . . . . ?
C00B C00K C00T C00Q 1.0(7) . . . . ?
C00B C00N C00V C00Q 1.1(7) . . . . ?
C00D C006 C00H C009 169.8(3) . . . . ?
C00D C00P C00U C00M 1.1(6) . . . . ?
C00D C00R C00S C00M 1.2(6) . . . . ?
C00E C008 C00L C00J 173.3(4) . . . . ?
C00E C008 C00O Fe01 58.2(3) . . . . ?
C00E C008 C00O C00A -1.6(4) . . . . ?
C00F C00A C00O Fe01 -59.8(3) . . . . ?
C00F C00A C00O C008 0.9(4) . . . . ?
C00G C00C C00I Fe01 59.3(3) . . . . ?
C00G C00C C00I C004 -0.7(4) . . . . ?
C00H C006 C00D C00P 14.5(5) . . . . ?
C00H C006 C00D C00R -165.6(3) . . . . ?
C00I C004 C005 Fe01 59.3(2) . . . . ?
C00I C004 C005 C00G -0.3(4) . . . . ?
C00I C004 C009 C00H -3.7(6) . . . . ?
C00I C00C C00G Fe01 -59.1(3) . . . . ?
C00I C00C C00G C005 0.6(5) . . . . ?
C00J C007 C00B C00K -165.1(3) . . . . ?
C00J C007 C00B C00N 16.5(5) . . . . ?
C00K C00B C00N C00V -1.2(6) . . . . ?
C00L C008 C00E Fe01 118.4(4) . . . . ?
C00L C008 C00E C00F 178.6(3) . . . . ?
C00L C008 C00O Fe01 -118.5(4) . . . . ?
C00L C008 C00O C00A -178.3(4) . . . . ?
C00N C00B C00K C00T 0.1(6) . . . . ?
C00O C008 C00E Fe01 -58.4(3) . . . . ?
C00O C008 C00E C00F 1.8(4) . . . . ?
C00O C008 C00L C00J -10.6(6) . . . . ?
C00O C00A C00F Fe01 59.7(3) . . . . ?
C00O C00A C00F C00E 0.2(4) . . . . ?
C00P C00D C00R C00S -1.3(6) . . . . ?
C00R C00D C00P C00U 0.2(6) . . . . ?
C00S C00M C00U C00P -1.2(7) . . . . ?
C00T C00Q C00V C00N 0.0(7) . . . . ?
C00U C00M C00S C00R 0.1(6) . . . . ?
C00V C00Q C00T C00K -1.0(7) . . . . ?
